data_7245604
loop_
_publ_author_name
'Peresypkina, Eugenia'
'St\"oger, Berthold'
'Virovets, Alexander'

_publ_section_title
;
 Aftermath of irradiation: the stacking faults in crystal of giant
 supramolecule unexpectedly mended before total decay
;
_journal_name_full CrystEngComm
_journal_paper_doi 10.1039/D2CE00916A
_journal_year 2022
_chemical_formula_moiety 'C150 H210 Cu14 I14 O20 P40 Ta10, (C2 H3 N)4.80'
_chemical_formula_structural '[((C13 H21) Ta P4 (C O)2)10 (Cu I)14] * 4.8MeCN'
_chemical_formula_sum 'C159.6 H224.4 Cu14 I14 N4.8 O20 P40 Ta10'
_chemical_formula_weight 8244.69
_chemical_properties_physical 'Air-sensitive,Moisture-sensitive,Efflorescent,X-ray sensitive'
_space_group_crystal_system monoclinic
_space_group_IT_number 12
_space_group_name_Hall '-C 2y'
_space_group_name_H-M_alt 'C 1 2/m 1'
_atom_sites_solution_hydrogens mixed
_atom_sites_solution_primary diract
_atom_sites_solution_secondary difmap
_audit_creation_method SHELXL-2018/3
_audit_update_record
;
2022-07-03 deposited with the CCDC.	2022-10-03 downloaded from the CCDC.
;
_cell_angle_alpha 90
_cell_angle_beta 126.930(4)
_cell_angle_gamma 90
_cell_formula_units_Z 2
_cell_length_a 32.9254(14)
_cell_length_b 26.3712(12)
_cell_length_c 21.0009(6)
_cell_measurement_reflns_used 7581
_cell_measurement_temperature 123.00(10)
_cell_measurement_theta_max 73.1700
_cell_measurement_theta_min 4.2110
_cell_volume 14576.3(13)
_computing_cell_refinement 'CrysAlisPro 1.171.38.41 (Rigaku OD, 2015)'
_computing_data_collection 'CrysAlisPro 1.171.38.41 (Rigaku OD, 2015)'
_computing_data_reduction 'CrysAlisPro 1.171.38.41 (Rigaku OD, 2015)'
_computing_structure_refinement 'SHELXL-2018/3 (Sheldrick, 2018)'
_computing_structure_solution 'SHELXLT (Sheldrick, 2014)'
_diffrn_ambient_temperature 123.0(2)
_diffrn_detector 'CCD plate'
_diffrn_detector_area_resol_mean 4.2047
_diffrn_detector_type TitanS2
_diffrn_measured_fraction_theta_full 0.986
_diffrn_measured_fraction_theta_max 0.952
_diffrn_measurement_device 'four-circle diffractometer'
_diffrn_measurement_device_type 'SuperNova, TitanS2'
_diffrn_measurement_method '\w scans'
_diffrn_radiation_monochromator mirror
_diffrn_radiation_probe x-ray
_diffrn_radiation_type CuK\a
_diffrn_radiation_wavelength 1.54178
_diffrn_reflns_av_R_equivalents 0.0429
_diffrn_reflns_av_unetI/netI 0.0584
_diffrn_reflns_Laue_measured_fraction_full 0.986
_diffrn_reflns_Laue_measured_fraction_max 0.952
_diffrn_reflns_limit_h_max 34
_diffrn_reflns_limit_h_min -39
_diffrn_reflns_limit_k_max 20
_diffrn_reflns_limit_k_min -32
_diffrn_reflns_limit_l_max 25
_diffrn_reflns_limit_l_min -23
_diffrn_reflns_number 26518
_diffrn_reflns_point_group_measured_fraction_full 0.986
_diffrn_reflns_point_group_measured_fraction_max 0.952
_diffrn_reflns_theta_full 67.500
_diffrn_reflns_theta_max 73.668
_diffrn_reflns_theta_min 4.215
_diffrn_source 'sealed X-ray tube'
_diffrn_source_type 'SuperNova (Cu) X-ray Source'
_exptl_absorpt_coefficient_mu 21.805
_exptl_absorpt_correction_T_max 0.520
_exptl_absorpt_correction_T_min 0.355
_exptl_absorpt_correction_type gaussian
_exptl_absorpt_process_details
;
CrysAlisPro 1.171.38.41 (Rigaku Oxford Diffraction, 2015)
Numerical absorption correction based on gaussian integration over
			a multifaceted crystal model
Empirical absorption correction using spherical harmonics,
 implemented in SCALE3 ABSPACK scaling algorithm.
;
_exptl_crystal_colour 'orange to brown'
_exptl_crystal_density_diffrn 1.878
_exptl_crystal_description prism
_exptl_crystal_F_000 7707
_exptl_crystal_size_max 0.067
_exptl_crystal_size_mid 0.061
_exptl_crystal_size_min 0.042
_refine_diff_density_max 4.462
_refine_diff_density_min -2.244
_refine_diff_density_rms 0.233
_refine_ls_extinction_method none
_refine_ls_goodness_of_fit_ref 0.970
_refine_ls_hydrogen_treatment constr
_refine_ls_matrix_type full
_refine_ls_number_parameters 694
_refine_ls_number_reflns 14327
_refine_ls_number_restraints 5
_refine_ls_restrained_S_all 0.970
_refine_ls_R_factor_all 0.1140
_refine_ls_R_factor_gt 0.0742
_refine_ls_shift/su_max 0.000
_refine_ls_shift/su_mean 0.000
_refine_ls_structure_factor_coef Fsqd
_refine_ls_weighting_details 'w=1/[\s^2^(Fo^2^)+(0.1524P)^2^] where P=(Fo^2^+2Fc^2^)/3'
_refine_ls_weighting_scheme calc
_refine_ls_wR_factor_gt 0.2113
_refine_ls_wR_factor_ref 0.2350
_reflns_Friedel_coverage 0.000
_reflns_number_gt 8427
_reflns_number_total 14327
_reflns_threshold_expression 'I > 2\s(I)'
_cod_data_source_file d2ce00916a2.cif
_cod_data_source_block sm3
_cod_original_cell_volume 14576.3(12)
_cod_original_sg_symbol_H-M 'C 2/m'
_cod_original_formula_sum 'C159.60 H224.40 Cu14 I14 N4.80 O20 P40 Ta10'
_cod_database_code 7245604
_shelx_shelxl_version_number 2018/3
_shelx_space_group_comment
;
The symmetry employed for this shelxl refinement is uniquely defined
by the following loop, which should always be used as a source of
symmetry information in preference to the above space-group names.
They are only intended as comments.
;
_oxdiff_exptl_absorpt_empirical_full_min 0.710
_oxdiff_exptl_absorpt_empirical_full_max 1.538
_oxdiff_exptl_absorpt_empirical_details
;
Empirical correction (ABSPACK) includes:
- Absorption correction using spherical harmonics
- Frame scaling
;

loop_
_space_group_symop_operation_xyz
'x, y, z'
'-x, y, -z'
'x+1/2, y+1/2, z'
'-x+1/2, y+1/2, -z'
'-x, -y, -z'
'x, -y, z'
'-x+1/2, -y+1/2, -z'
'x+1/2, -y+1/2, z'

loop_
_atom_site_label
_atom_site_type_symbol
_atom_site_fract_x
_atom_site_fract_y
_atom_site_fract_z
_atom_site_U_iso_or_equiv
_atom_site_adp_type
_atom_site_occupancy
_atom_site_site_symmetry_order
_atom_site_calc_flag
_atom_site_refinement_flags_posn
_atom_site_refinement_flags_adp
_atom_site_refinement_flags_occupancy
_atom_site_disorder_assembly
_atom_site_disorder_group
Cu1 Cu 0.89368(10) 0.05476(10) -0.09578(14) 0.0743(6) Uani 1 1 d . . . . .
Cu2 Cu 0.74854(14) 0.000000 -0.21355(19) 0.0727(9) Uani 1 2 d S T P . .
Cu3 Cu 0.77914(12) 0.000000 0.04954(18) 0.0610(7) Uani 1 2 d S T P . .
Cu4 Cu 0.91853(8) 0.13297(9) 0.16219(12) 0.0616(5) Uani 1 1 d . . . . .
Cu5 Cu 1.05632(14) 0.000000 0.29041(19) 0.0750(9) Uani 1 2 d S T P . .
I1 I 0.93148(6) 0.000000 0.03071(8) 0.0635(3) Uani 1 2 d S T P . .
I2 I 0.66055(9) -0.0056(4) -0.34229(12) 0.0986(18) Uani 0.5 1 d . . P . .
I3 I 0.70470(6) 0.000000 0.05624(9) 0.0716(4) Uani 1 2 d S T P . .
I4 I 0.91276(5) 0.20985(5) 0.22817(7) 0.0789(3) Uani 1 1 d . . . . .
I5 I 1.12938(9) 0.000000 0.43819(11) 0.1204(8) Uani 1 2 d S T P . .
I6 I 0.82610(6) 0.000000 -0.22498(8) 0.0722(4) Uani 1 2 d S T P . .
Ta1 Ta 0.76368(3) 0.15452(3) -0.09220(4) 0.0600(2) Uani 1 1 d . . . . .
Ta2 Ta 0.91630(4) 0.000000 0.31719(5) 0.0587(3) Uani 1 2 d S T P . .
Ta3 Ta 1.07414(3) 0.16801(3) 0.21599(4) 0.0586(2) Uani 1 1 d . . . . .
P1 P 0.84179(16) 0.11127(16) -0.0799(2) 0.0633(9) Uani 1 1 d . . . . .
P2 P 0.77756(16) 0.06362(15) -0.1228(2) 0.0611(9) Uani 1 1 d . . . . .
P3 P 0.78610(16) 0.06872(16) -0.0133(2) 0.0639(9) Uani 1 1 d . . . . .
P4 P 0.85098(16) 0.11744(16) 0.0313(2) 0.0615(9) Uani 1 1 d . . . . .
P5 P 0.8623(2) 0.000000 0.1622(3) 0.0597(12) Uani 1 2 d S T P . .
P6 P 0.91943(16) 0.05767(16) 0.2182(2) 0.0619(9) Uani 1 1 d . . . . .
P7 P 0.9777(2) 0.000000 0.2722(3) 0.0600(12) Uani 1 2 d S T P . .
P8 P 0.98824(15) 0.12582(15) 0.1635(2) 0.0559(8) Uani 1 1 d . . . . .
P9 P 1.04943(15) 0.07225(15) 0.2188(2) 0.0589(9) Uani 1 1 d . . . . .
P10 P 1.05638(15) 0.08873(16) 0.1246(2) 0.0615(9) Uani 1 1 d . . . . .
P11 P 0.99407(16) 0.14282(17) 0.0691(2) 0.0632(9) Uani 1 1 d . . . . .
C1 C 0.7620(6) 0.1723(7) 0.0038(10) 0.071(4) Uani 1 1 d . . . . .
C2 C 0.8151(7) 0.2153(6) -0.0555(11) 0.069(4) Uani 1 1 d . . . . .
C3 C 0.9707(7) 0.0566(7) 0.3894(10) 0.072(4) Uani 1 1 d . . . . .
C4 C 1.1428(8) 0.1271(8) 0.2905(11) 0.081(5) Uani 1 1 d . . . . .
C5 C 1.0910(6) 0.1942(7) 0.1398(9) 0.068(4) Uani 1 1 d . . . . .
O1 O 0.7625(5) 0.1829(5) 0.0557(7) 0.084(3) Uani 1 1 d . . . . .
O2 O 0.8422(5) 0.2472(5) -0.0371(8) 0.085(3) Uani 1 1 d . . . . .
O3 O 0.9988(5) 0.0854(6) 0.4297(7) 0.086(4) Uani 1 1 d . . . . .
O4 O 1.1790(5) 0.1063(6) 0.3293(8) 0.094(4) Uani 1 1 d . . . . .
O5 O 1.1013(5) 0.2090(4) 0.1000(7) 0.075(3) Uani 1 1 d . . . . .
C6 C 0.6726(6) 0.1529(6) -0.1744(9) 0.068(4) Uani 1 1 d . . . . .
C7 C 0.6886(6) 0.1392(7) -0.2240(9) 0.071(4) Uani 1 1 d . . . . .
H7A H 0.679863 0.107435 -0.255772 0.086 Uiso 1 1 calc R U . . .
C8 C 0.7122(6) 0.1839(7) -0.2278(9) 0.071(4) Uani 1 1 d . . . . .
C9 C 0.7111(6) 0.2216(6) -0.1823(10) 0.069(4) Uani 1 1 d . . . . .
H9A H 0.722183 0.257509 -0.178195 0.082 Uiso 1 1 calc R U . . .
C10 C 0.6891(7) 0.2027(6) -0.1489(11) 0.075(4) Uani 1 1 d . . . . .
H10A H 0.681190 0.223269 -0.117689 0.090 Uiso 1 1 calc R U . . .
C11 C 0.6366(6) 0.1192(7) -0.1674(11) 0.075(4) Uani 1 1 d . . . . .
C12 C 0.6420(8) 0.1331(8) -0.0913(12) 0.092(6) Uani 1 1 d . . . . .
H12A H 0.675505 0.122433 -0.044329 0.138 Uiso 1 1 calc R U . . .
H12B H 0.615514 0.115817 -0.091618 0.138 Uiso 1 1 calc R U . . .
H12C H 0.638443 0.169851 -0.089445 0.138 Uiso 1 1 calc R U . . .
C13 C 0.6445(7) 0.0624(7) -0.1681(13) 0.086(5) Uani 1 1 d . . . . .
H13A H 0.641478 0.053451 -0.216074 0.129 Uiso 1 1 calc R U . . .
H13B H 0.618810 0.043978 -0.167725 0.129 Uiso 1 1 calc R U . . .
H13C H 0.678466 0.053135 -0.120750 0.129 Uiso 1 1 calc R U . . .
C14 C 0.5840(7) 0.1299(8) -0.2422(13) 0.093(6) Uani 1 1 d . . . . .
H14A H 0.579092 0.112134 -0.287259 0.140 Uiso 1 1 calc R U . . .
H14B H 0.579966 0.166504 -0.252606 0.140 Uiso 1 1 calc R U . . .
H14C H 0.558623 0.118173 -0.235187 0.140 Uiso 1 1 calc R U . . .
C15 C 0.7239(7) 0.1900(8) -0.2865(9) 0.076(5) Uani 1 1 d . . . . .
C16 C 0.7585(18) 0.2368(18) -0.261(3) 0.090(12) Uiso 0.5 1 d . . P A 1
H16A H 0.749333 0.262237 -0.237662 0.135 Uiso 0.5 1 calc R U P A 1
H16B H 0.754273 0.251313 -0.307712 0.135 Uiso 0.5 1 calc R U P A 1
H16C H 0.794048 0.226723 -0.221576 0.135 Uiso 0.5 1 calc R U P A 1
C17 C 0.678(3) 0.202(3) -0.371(5) 0.14(3) Uiso 0.5 1 d . . P A 1
H17A H 0.666030 0.236950 -0.372050 0.207 Uiso 0.5 1 calc R U P A 1
H17B H 0.650305 0.178330 -0.387120 0.207 Uiso 0.5 1 calc R U P A 1
H17C H 0.686734 0.200158 -0.407311 0.207 Uiso 0.5 1 calc R U P A 1
C18 C 0.7481(17) 0.149(2) -0.293(3) 0.097(18) Uani 0.5 1 d . . P A 1
H18A H 0.755569 0.157201 -0.329942 0.146 Uiso 0.5 1 calc R U P A 1
H18B H 0.725803 0.119180 -0.311765 0.146 Uiso 0.5 1 calc R U P A 1
H18C H 0.779798 0.141593 -0.240031 0.146 Uiso 0.5 1 calc R U P A 1
C16A C 0.7714(19) 0.217(2) -0.257(3) 0.101(14) Uiso 0.5 1 d . . P A 2
H16D H 0.775639 0.218889 -0.298914 0.151 Uiso 0.5 1 calc R U P A 2
H16E H 0.770155 0.251139 -0.239895 0.151 Uiso 0.5 1 calc R U P A 2
H16F H 0.800170 0.198365 -0.211017 0.151 Uiso 0.5 1 calc R U P A 2
C17A C 0.677(2) 0.2151(19) -0.360(2) 0.083(16) Uani 0.5 1 d . . P A 2
H17D H 0.650695 0.189670 -0.391413 0.124 Uiso 0.5 1 calc R U P A 2
H17E H 0.686583 0.230219 -0.392122 0.124 Uiso 0.5 1 calc R U P A 2
H17F H 0.664729 0.241670 -0.343068 0.124 Uiso 0.5 1 calc R U P A 2
C18A C 0.7274(15) 0.1358(17) -0.317(3) 0.069(11) Uani 0.5 1 d . . P A 2
H18D H 0.747985 0.112894 -0.271300 0.103 Uiso 0.5 1 calc R U P A 2
H18E H 0.743317 0.139534 -0.343915 0.103 Uiso 0.5 1 calc R U P A 2
H18F H 0.693240 0.121647 -0.354157 0.103 Uiso 0.5 1 calc R U P A 2
C19 C 0.8545(6) 0.0453(7) 0.3261(10) 0.071(4) Uani 1 1 d . . . . .
C20 C 0.8308(8) 0.000000 0.2781(13) 0.061(5) Uani 1 2 d S T P . .
H20A H 0.799426 0.000001 0.221686 0.073 Uiso 1 2 calc R U P . .
C21 C 0.8952(6) 0.0271(7) 0.4033(9) 0.070(4) Uani 1 1 d . . . . .
H21 H 0.917238 0.048848 0.451649 0.084 Uiso 1 1 calc R U . . .
C22 C 0.8352(7) 0.0967(7) 0.3029(10) 0.075(4) Uani 1 1 d . . . . .
C23 C 0.8769(8) 0.1380(9) 0.3578(12) 0.100(7) Uani 1 1 d . . . . .
H23A H 0.892489 0.130380 0.413804 0.150 Uiso 1 1 calc R U . . .
H23B H 0.861026 0.171563 0.344446 0.150 Uiso 1 1 calc R U . . .
H23C H 0.903060 0.137568 0.349264 0.150 Uiso 1 1 calc R U . . .
C24 C 0.7946(8) 0.1012(9) 0.3167(14) 0.100(6) Uani 1 1 d . . . . .
H24A H 0.764751 0.081148 0.276598 0.150 Uiso 1 1 calc R U . . .
H24B H 0.784759 0.136860 0.312294 0.150 Uiso 1 1 calc R U . . .
H24C H 0.808295 0.088579 0.369978 0.150 Uiso 1 1 calc R U . . .
C25 C 0.8088(7) 0.1112(7) 0.2157(10) 0.078(5) Uani 1 1 d . . . . .
H25A H 0.833745 0.111650 0.204586 0.117 Uiso 1 1 calc R U . . .
H25B H 0.793480 0.144901 0.205603 0.117 Uiso 1 1 calc R U . . .
H25C H 0.782203 0.086320 0.180986 0.117 Uiso 1 1 calc R U . . .
C26 C 1.0924(6) 0.2054(6) 0.3362(8) 0.069(5) Uani 1 1 d . . . . .
C27 C 1.0456(7) 0.2255(6) 0.2697(9) 0.070(4) Uani 1 1 d . . . . .
H27A H 1.012466 0.222640 0.261392 0.084 Uiso 1 1 calc R U . . .
C28 C 1.0535(7) 0.2547(7) 0.2198(10) 0.072(4) Uani 1 1 d . . . . .
C29 C 1.1063(7) 0.2531(6) 0.2583(10) 0.070(4) Uani 1 1 d . . . . .
H29A H 1.124115 0.272531 0.240846 0.084 Uiso 1 1 calc R U . . .
C30 C 1.1314(7) 0.2226(6) 0.3290(8) 0.070(4) Uani 1 1 d . . . . .
H30A H 1.168887 0.217999 0.369211 0.084 Uiso 1 1 calc R U . . .
C31 C 1.0599(8) 0.1448(8) 0.3877(10) 0.083(5) Uani 1 1 d . . . . .
H31D H 1.063182 0.137785 0.436485 0.124 Uiso 0.6 1 calc R U P B 1
H31E H 1.069786 0.114641 0.372750 0.124 Uiso 0.6 1 calc R U P B 1
H31F H 1.024512 0.153458 0.344643 0.124 Uiso 0.6 1 calc R U P B 1
H31A H 1.051412 0.119762 0.346909 0.124 Uiso 0.4 1 calc R U P C 2
H31B H 1.065858 0.127390 0.433917 0.124 Uiso 0.4 1 calc R U P C 2
H31C H 1.031617 0.168679 0.365924 0.124 Uiso 0.4 1 calc R U P C 2
C32 C 1.0943(14) 0.1891(15) 0.402(2) 0.078(10) Uiso 0.6 1 d . . P D 1
C33 C 1.1463(15) 0.1673(14) 0.461(2) 0.095(11) Uani 0.6 1 d . . P D 1
H33A H 1.150570 0.158599 0.510461 0.143 Uiso 0.6 1 calc R U P D 1
H33B H 1.172003 0.192409 0.473355 0.143 Uiso 0.6 1 calc R U P D 1
H33C H 1.150346 0.136781 0.439142 0.143 Uiso 0.6 1 calc R U P D 1
C34 C 1.0866(14) 0.2305(13) 0.4426(16) 0.086(10) Uani 0.6 1 d . . P D 1
H34A H 1.079158 0.215576 0.477274 0.129 Uiso 0.6 1 calc R U P D 1
H34B H 1.058061 0.251874 0.402352 0.129 Uiso 0.6 1 calc R U P D 1
H34C H 1.117470 0.251123 0.474518 0.129 Uiso 0.6 1 calc R U P D 1
C32A C 1.1058(17) 0.1725(16) 0.412(2) 0.049(8) Uiso 0.4 1 d . . P D 2
C33A C 1.154(2) 0.132(2) 0.451(3) 0.094(15) Uiso 0.4 1 d . . P D 2
H33D H 1.144567 0.104729 0.412700 0.141 Uiso 0.4 1 calc R U P D 2
H33E H 1.161855 0.117717 0.500200 0.141 Uiso 0.4 1 calc R U P D 2
H33F H 1.183819 0.149940 0.462478 0.141 Uiso 0.4 1 calc R U P D 2
C34A C 1.1235(19) 0.2124(18) 0.475(3) 0.078(12) Uiso 0.4 1 d . . P D 2
H34D H 1.159595 0.219575 0.501614 0.117 Uiso 0.4 1 calc R U P D 2
H34E H 1.118873 0.200159 0.514321 0.117 Uiso 0.4 1 calc R U P D 2
H34F H 1.103692 0.243426 0.450090 0.117 Uiso 0.4 1 calc R U P D 2
C35 C 1.0172(7) 0.2913(7) 0.1579(12) 0.078(5) Uani 1 1 d . . . . .
C36 C 0.9626(19) 0.2688(19) 0.106(3) 0.081(13) Uiso 0.6 1 d . . P E 1
H36A H 0.960386 0.242641 0.070434 0.121 Uiso 0.6 1 calc R U P E 1
H36B H 0.938121 0.295815 0.073332 0.121 Uiso 0.6 1 calc R U P E 1
H36C H 0.954960 0.253767 0.139926 0.121 Uiso 0.6 1 calc R U P E 1
C37 C 1.0162(15) 0.3417(14) 0.192(2) 0.087(10) Uiso 0.6 1 d . . P E 1
H37A H 1.010895 0.335656 0.232633 0.131 Uiso 0.6 1 calc R U P E 1
H37B H 0.988491 0.362682 0.149344 0.131 Uiso 0.6 1 calc R U P E 1
H37C H 1.048638 0.359264 0.216315 0.131 Uiso 0.6 1 calc R U P E 1
C38 C 1.0275(15) 0.3004(16) 0.094(2) 0.098(11) Uiso 0.6 1 d . . P E 1
H38A H 1.002798 0.324782 0.054273 0.147 Uiso 0.6 1 calc R U P E 1
H38B H 1.061960 0.313852 0.121004 0.147 Uiso 0.6 1 calc R U P E 1
H38C H 1.024305 0.268243 0.068219 0.147 Uiso 0.6 1 calc R U P E 1
C36A C 0.964(4) 0.278(4) 0.095(6) 0.11(3) Uiso 0.4 1 d . . P E 2
H36D H 0.946509 0.307249 0.060450 0.163 Uiso 0.4 1 calc R U P E 2
H36E H 0.962903 0.249587 0.063980 0.163 Uiso 0.4 1 calc R U P E 2
H36F H 0.947599 0.268010 0.119591 0.163 Uiso 0.4 1 calc R U P E 2
C37A C 1.012(3) 0.329(3) 0.215(4) 0.108(19) Uiso 0.4 1 d . . P E 2
H37D H 1.044846 0.346355 0.252599 0.162 Uiso 0.4 1 calc R U P E 2
H37E H 1.003280 0.309440 0.244176 0.162 Uiso 0.4 1 calc R U P E 2
H37F H 0.985852 0.354556 0.181713 0.162 Uiso 0.4 1 calc R U P E 2
C38A C 1.0418(17) 0.3207(17) 0.123(3) 0.067(10) Uiso 0.4 1 d . . P E 2
H38D H 1.077186 0.329093 0.165813 0.101 Uiso 0.4 1 calc R U P E 2
H38E H 1.040629 0.299147 0.083483 0.101 Uiso 0.4 1 calc R U P E 2
H38F H 1.022704 0.351974 0.096628 0.101 Uiso 0.4 1 calc R U P E 2
N1S N 1.1666(19) 0.3366(19) 0.210(3) 0.080(13) Uiso 0.3 1 d . . P . .
C11S C 1.162(2) 0.3481(19) 0.164(3) 0.067(13) Uiso 0.3 1 d D . P . .
C12S C 1.149(2) 0.377(2) 0.092(3) 0.069(13) Uiso 0.3 1 d D . P . .
H12D H 1.162012 0.358701 0.067064 0.104 Uiso 0.3 1 calc R U P . .
H12E H 1.112027 0.380298 0.053847 0.104 Uiso 0.3 1 calc R U P . .
H12F H 1.164407 0.410859 0.108156 0.104 Uiso 0.3 1 calc R U P . .
N2S N 0.522(5) 0.000000 -0.385(8) 0.09(3) Uiso 0.2 2 d S . P . .
C21S C 0.518(6) 0.000000 -0.352(8) 0.09(4) Uiso 0.2 2 d DS . P . .
C22S C 0.500(6) 0.000000 -0.299(9) 0.11(5) Uiso 0.2 2 d DS . P . .
H22A H 0.463390 0.000000 -0.322650 0.165 Uiso 0.2 2 d S U P . .
H22B H 0.512390 0.031280 -0.259360 0.165 Uiso 0.1 1 d . U P . .
H22C H 0.515680 -0.029310 -0.255120 0.165 Uiso 0.1 1 d . U P . .
N32S N 1.269(2) 0.211(2) 0.502(3) 0.045(11) Uiso 0.2 1 d . . P F 1
C31S C 1.282(2) 0.176(2) 0.530(3) 0.033(11) Uiso 0.2 1 d D . P F 1
C32S C 1.289(4) 0.161(4) 0.607(4) 0.10(3) Uiso 0.2 1 d D . P F 1
H32A H 1.301637 0.126262 0.621770 0.147 Uiso 0.2 1 calc R U P F 1
H32B H 1.313810 0.184165 0.650195 0.147 Uiso 0.2 1 calc R U P F 1
H32C H 1.256547 0.163867 0.598889 0.147 Uiso 0.2 1 calc R U P F 1
N31S N 1.264(4) 0.196(3) 0.469(6) 0.08(2) Uiso 0.2 1 d . . P G 2
C33S C 1.285(3) 0.188(3) 0.504(5) 0.054(17) Uiso 0.2 1 d D . P G 2
C34S C 1.320(4) 0.154(4) 0.576(6) 0.12(4) Uiso 0.2 1 d D . P G 2
H34G H 1.351764 0.172107 0.615341 0.185 Uiso 0.2 1 calc R U P G 2
H34H H 1.303867 0.143094 0.599826 0.185 Uiso 0.2 1 calc R U P G 2
H34I H 1.328646 0.123647 0.558005 0.185 Uiso 0.2 1 calc R U P G 2
N4S N 0.500000 0.281(3) -0.500000 0.10(2) Uiso 0.3 2 d DS . P H 3
C41S C 0.487(4) 0.244(3) -0.529(5) 0.07(2) Uiso 0.15 1 d D . P H 3
C42S C 0.458(5) 0.207(5) -0.565(8) 0.10(4) Uiso 0.15 1 d . . P H 3
H42A H 0.433977 0.213543 -0.621921 0.145 Uiso 0.15 1 calc R U P H 3
H42B H 0.478069 0.176577 -0.555919 0.145 Uiso 0.15 1 calc R U P H 3
H42C H 0.438434 0.200135 -0.543612 0.145 Uiso 0.15 1 calc R U P H 3
N62S N 0.443(5) 0.116(5) -0.535(8) 0.07(3) Uiso 0.1 1 d . . P I 1
C64S C 0.424(4) 0.119(4) -0.436(6) 0.03(2) Uiso 0.1 1 d . . P I 1
H64A H 0.417910 0.086949 -0.419473 0.045 Uiso 0.1 1 calc R U P I 1
H64B H 0.452953 0.136492 -0.389262 0.045 Uiso 0.1 1 calc R U P I 1
H64C H 0.393555 0.140621 -0.460660 0.045 Uiso 0.1 1 calc R U P I 1
C63S C 0.434(4) 0.110(4) -0.492(6) 0.04(2) Uiso 0.1 1 d . . P I 1
N6S N 0.394(5) 0.101(5) -0.438(7) 0.10(3) Uiso 0.15 1 d . . P J 2
C61S C 0.419(4) 0.127(4) -0.414(7) 0.07(3) Uiso 0.15 1 d . . P J 2
C62S C 0.446(4) 0.140(3) -0.439(5) 0.05(2) Uiso 0.15 1 d . . P J 2
H62A H 0.468970 0.167852 -0.404691 0.079 Uiso 0.15 1 calc R U P J 2
H62B H 0.465296 0.111383 -0.435675 0.079 Uiso 0.15 1 calc R U P J 2
H62C H 0.422956 0.152410 -0.493920 0.079 Uiso 0.15 1 calc R U P J 2

loop_
_atom_site_aniso_label
_atom_site_aniso_U_11
_atom_site_aniso_U_22
_atom_site_aniso_U_33
_atom_site_aniso_U_23
_atom_site_aniso_U_13
_atom_site_aniso_U_12
Cu1 0.0827(16) 0.0882(16) 0.0709(14) 0.0038(12) 0.0562(13) -0.0025(13)
Cu2 0.074(2) 0.083(2) 0.0591(17) 0.000 0.0391(17) 0.000
Cu3 0.0633(19) 0.0686(18) 0.0657(17) 0.000 0.0465(16) 0.000
Cu4 0.0671(14) 0.0706(13) 0.0603(11) -0.0025(9) 0.0453(11) -0.0016(10)
Cu5 0.081(2) 0.093(2) 0.0615(18) 0.000 0.0480(18) 0.000
I1 0.0714(9) 0.0642(8) 0.0556(7) 0.000 0.0385(7) 0.000
I2 0.0857(14) 0.114(5) 0.0680(10) 0.002(2) 0.0311(10) -0.036(3)
I3 0.0695(9) 0.0819(10) 0.0798(9) 0.000 0.0536(8) 0.000
I4 0.0819(8) 0.0783(7) 0.0942(8) -0.0132(6) 0.0623(7) 0.0021(5)
I5 0.1002(15) 0.190(2) 0.0603(9) 0.000 0.0423(10) 0.000
I6 0.0801(10) 0.0865(10) 0.0595(7) 0.000 0.0470(8) 0.000
Ta1 0.0617(4) 0.0622(4) 0.0610(4) 0.0031(3) 0.0395(4) 0.0075(3)
Ta2 0.0641(6) 0.0784(6) 0.0500(5) 0.000 0.0430(5) 0.000
Ta3 0.0622(4) 0.0749(4) 0.0524(3) -0.0062(3) 0.0416(3) -0.0095(3)
P1 0.064(2) 0.074(2) 0.065(2) 0.0054(18) 0.046(2) 0.0059(18)
P2 0.066(2) 0.063(2) 0.0595(19) 0.0017(16) 0.0406(19) 0.0056(17)
P3 0.069(3) 0.071(2) 0.063(2) 0.0002(17) 0.045(2) -0.0037(18)
P4 0.063(2) 0.070(2) 0.0582(19) 0.0023(16) 0.0403(19) 0.0010(18)
P5 0.064(3) 0.076(3) 0.054(3) 0.000 0.043(3) 0.000
P6 0.067(2) 0.075(2) 0.060(2) -0.0002(17) 0.0461(19) -0.0009(18)
P7 0.065(3) 0.071(3) 0.064(3) 0.000 0.049(3) 0.000
P8 0.061(2) 0.070(2) 0.0506(17) -0.0050(15) 0.0414(18) -0.0045(17)
P9 0.064(2) 0.067(2) 0.0525(18) -0.0049(15) 0.0391(18) -0.0037(17)
P10 0.067(2) 0.078(2) 0.0553(19) -0.0056(17) 0.0454(19) -0.0027(19)
P11 0.066(2) 0.086(3) 0.0517(18) -0.0023(17) 0.0433(19) -0.0036(19)
C1 0.057(10) 0.083(11) 0.071(9) 0.007(8) 0.038(8) 0.012(8)
C2 0.084(11) 0.051(8) 0.105(12) 0.004(8) 0.075(11) 0.001(8)
C3 0.081(12) 0.093(12) 0.071(10) -0.003(9) 0.061(10) -0.007(10)
C4 0.090(14) 0.088(13) 0.070(10) -0.005(9) 0.051(11) 0.000(10)
C5 0.057(9) 0.078(10) 0.064(9) -0.013(7) 0.034(8) -0.005(7)
O1 0.084(8) 0.104(9) 0.077(7) -0.011(6) 0.054(7) 0.009(7)
O2 0.097(9) 0.071(8) 0.103(9) -0.002(6) 0.070(8) -0.006(7)
O3 0.081(9) 0.120(10) 0.070(7) -0.017(7) 0.052(7) -0.029(8)
O4 0.061(8) 0.100(10) 0.088(9) -0.002(7) 0.027(7) -0.007(7)
O5 0.102(9) 0.083(7) 0.084(7) -0.007(6) 0.078(7) -0.015(6)
C6 0.054(9) 0.076(10) 0.063(8) 0.011(7) 0.029(8) 0.017(7)
C7 0.061(10) 0.076(10) 0.060(8) 0.005(7) 0.027(8) 0.010(8)
C8 0.060(10) 0.083(11) 0.065(9) 0.027(8) 0.034(8) 0.025(8)
C9 0.064(10) 0.053(8) 0.076(10) 0.020(7) 0.036(8) 0.014(7)
C10 0.079(12) 0.056(9) 0.094(12) 0.004(8) 0.055(10) 0.017(8)
C11 0.061(10) 0.084(11) 0.082(11) -0.007(8) 0.045(9) 0.006(8)
C12 0.093(14) 0.096(14) 0.106(15) 0.002(11) 0.069(13) 0.005(11)
C13 0.079(12) 0.070(11) 0.113(15) 0.007(10) 0.060(12) 0.001(9)
C14 0.068(12) 0.092(14) 0.110(15) 0.003(11) 0.048(12) -0.015(10)
C15 0.065(10) 0.102(13) 0.054(8) 0.012(8) 0.031(8) 0.008(9)
C18 0.05(3) 0.16(5) 0.09(4) -0.01(3) 0.04(3) 0.02(3)
C17A 0.11(3) 0.09(3) 0.042(15) 0.037(17) 0.043(19) 0.08(3)
C18A 0.04(2) 0.08(2) 0.06(2) 0.012(18) 0.015(19) -0.001(18)
C19 0.077(11) 0.090(12) 0.071(9) -0.009(8) 0.058(9) -0.016(9)
C20 0.065(13) 0.071(13) 0.074(13) 0.000 0.056(12) 0.000
C21 0.065(9) 0.111(12) 0.060(8) -0.018(8) 0.052(8) -0.004(8)
C22 0.078(11) 0.094(12) 0.078(10) -0.017(9) 0.061(10) -0.003(9)
C23 0.105(15) 0.126(17) 0.081(12) -0.038(12) 0.062(12) -0.011(13)
C24 0.100(15) 0.113(16) 0.126(17) -0.012(13) 0.089(15) 0.003(12)
C25 0.081(12) 0.082(11) 0.071(10) -0.009(8) 0.045(9) 0.009(9)
C26 0.079(11) 0.091(11) 0.049(7) -0.028(7) 0.044(8) -0.045(9)
C27 0.093(12) 0.083(10) 0.062(9) -0.022(7) 0.062(9) -0.022(9)
C28 0.076(11) 0.074(10) 0.084(11) -0.012(8) 0.058(10) -0.006(8)
C29 0.082(12) 0.075(10) 0.078(10) -0.009(8) 0.061(10) -0.023(8)
C30 0.083(11) 0.078(10) 0.045(7) -0.018(7) 0.037(8) -0.032(8)
C31 0.102(14) 0.097(13) 0.063(9) -0.009(8) 0.057(10) -0.025(11)
C33 0.12(3) 0.10(3) 0.10(2) -0.008(18) 0.08(2) -0.05(2)
C34 0.13(3) 0.10(2) 0.053(14) -0.013(14) 0.068(18) 0.00(2)
C35 0.089(13) 0.079(11) 0.095(12) 0.007(9) 0.070(11) 0.003(9)

loop_
_atom_type_symbol
_atom_type_description
_atom_type_scat_dispersion_real
_atom_type_scat_dispersion_imag
_atom_type_scat_source
C C 0.0181 0.0091 'International Tables Vol C Tables 4.2.6.8 and 6.1.1.4'
H H 0.0000 0.0000 'International Tables Vol C Tables 4.2.6.8 and 6.1.1.4'
N N 0.0311 0.0180 'International Tables Vol C Tables 4.2.6.8 and 6.1.1.4'
O O 0.0492 0.0322 'International Tables Vol C Tables 4.2.6.8 and 6.1.1.4'
P P 0.2955 0.4335 'International Tables Vol C Tables 4.2.6.8 and 6.1.1.4'
Cu Cu -1.9646 0.5888 'International Tables Vol C Tables 4.2.6.8 and 6.1.1.4'
I I -0.3257 6.8362 'International Tables Vol C Tables 4.2.6.8 and 6.1.1.4'
Ta Ta -5.7959 5.2718 'International Tables Vol C Tables 4.2.6.8 and 6.1.1.4'

loop_
_exptl_crystal_face_index_h
_exptl_crystal_face_index_k
_exptl_crystal_face_index_l
_exptl_crystal_face_perp_dist
0 1 1 0.0128
-1 0 0 0.0358
1 0 0 0.0319
-1 0 0 0.0349
-1 0 0 0.0267
0 -1 -1 0.0288
1 0 0 0.0247
0 -1 1 0.0306
1 -1 0 0.0258
0 1 -1 0.0306

loop_
_geom_angle_atom_site_label_1
_geom_angle_atom_site_label_2
_geom_angle_atom_site_label_3
_geom_angle
_geom_angle_site_symmetry_1
_geom_angle_site_symmetry_3
_geom_angle_publ_flag
P10 Cu1 P1 118.60(18) 2_755 . ?
P10 Cu1 I1 121.23(15) 2_755 . ?
P1 Cu1 I1 98.35(12) . . ?
P10 Cu1 I6 103.84(13) 2_755 . ?
P1 Cu1 I6 104.18(14) . . ?
I1 Cu1 I6 109.49(10) . . ?
P10 Cu1 Cu1 113.45(13) 2_755 6 ?
P1 Cu1 Cu1 127.72(11) . 6 ?
I1 Cu1 Cu1 56.14(6) . 6 ?
I6 Cu1 Cu1 57.29(6) . 6 ?
P2 Cu2 P2 95.1(2) . 6 ?
P2 Cu2 I2 119.4(3) . 6 ?
P2 Cu2 I2 125.3(3) 6 6 ?
P2 Cu2 I2 125.3(3) . . ?
P2 Cu2 I2 119.4(3) 6 . ?
I2 Cu2 I2 6.8(5) 6 . ?
P2 Cu2 I6 97.51(15) . . ?
P2 Cu2 I6 97.51(15) 6 . ?
I2 Cu2 I6 116.38(13) 6 . ?
I2 Cu2 I6 116.38(13) . . ?
P5 Cu3 P3 96.94(15) . . ?
P5 Cu3 P3 96.94(15) . 6 ?
P3 Cu3 P3 102.0(2) . 6 ?
P5 Cu3 I3 122.29(17) . . ?
P3 Cu3 I3 117.24(13) . . ?
P3 Cu3 I3 117.24(13) 6 . ?
P8 Cu4 P6 102.62(16) . . ?
P8 Cu4 P4 104.00(15) . . ?
P6 Cu4 P4 99.38(16) . . ?
P8 Cu4 I4 117.73(13) . . ?
P6 Cu4 I4 113.23(12) . . ?
P4 Cu4 I4 117.35(14) . . ?
P9 Cu5 P9 108.2(2) 6 . ?
P9 Cu5 P7 102.68(16) 6 . ?
P9 Cu5 P7 102.68(16) . . ?
P9 Cu5 I5 115.97(13) 6 . ?
P9 Cu5 I5 115.97(13) . . ?
P7 Cu5 I5 109.68(18) . . ?
Cu1 I1 Cu1 67.72(12) . 6 ?
I2 I2 Cu2 86.6(2) 6 . ?
Cu1 I6 Cu1 65.41(12) . 6 ?
Cu1 I6 Cu2 99.46(9) . . ?
Cu1 I6 Cu2 99.46(9) 6 . ?
C1 Ta1 C2 87.6(7) . . ?
C1 Ta1 C10 75.2(6) . . ?
C2 Ta1 C10 98.0(6) . . ?
C1 Ta1 C7 122.9(6) . . ?
C2 Ta1 C7 126.6(6) . . ?
C10 Ta1 C7 57.8(6) . . ?
C1 Ta1 C6 87.3(6) . . ?
C2 Ta1 C6 131.1(6) . . ?
C10 Ta1 C6 34.2(6) . . ?
C7 Ta1 C6 35.7(6) . . ?
C1 Ta1 C9 99.8(6) . . ?
C2 Ta1 C9 76.6(6) . . ?
C10 Ta1 C9 33.5(6) . . ?
C7 Ta1 C9 57.2(6) . . ?
C6 Ta1 C9 56.5(6) . . ?
C1 Ta1 C8 131.1(6) . . ?
C2 Ta1 C8 91.6(7) . . ?
C10 Ta1 C8 56.5(6) . . ?
C7 Ta1 C8 35.0(6) . . ?
C6 Ta1 C8 57.8(6) . . ?
C9 Ta1 C8 33.7(6) . . ?
C1 Ta1 P2 123.6(5) . . ?
C2 Ta1 P2 124.8(4) . . ?
C10 Ta1 P2 131.2(4) . . ?
C7 Ta1 P2 76.7(4) . . ?
C6 Ta1 P2 97.8(4) . . ?
C9 Ta1 P2 129.5(4) . . ?
C8 Ta1 P2 96.2(4) . . ?
C1 Ta1 P3 75.3(5) . . ?
C2 Ta1 P3 124.2(5) . . ?
C10 Ta1 P3 126.5(4) . . ?
C7 Ta1 P3 106.7(4) . . ?
C6 Ta1 P3 101.2(4) . . ?
C9 Ta1 P3 157.7(4) . . ?
C8 Ta1 P3 138.9(5) . . ?
P2 Ta1 P3 48.50(12) . . ?
C1 Ta1 P4 77.3(4) . . ?
C2 Ta1 P4 76.2(5) . . ?
C10 Ta1 P4 152.2(5) . . ?
C7 Ta1 P4 146.3(4) . . ?
C6 Ta1 P4 148.4(4) . . ?
C9 Ta1 P4 152.8(4) . . ?
C8 Ta1 P4 149.2(4) . . ?
P2 Ta1 P4 69.61(13) . . ?
P3 Ta1 P4 48.43(13) . . ?
C1 Ta1 P1 125.4(4) . . ?
C2 Ta1 P1 77.0(4) . . ?
C10 Ta1 P1 157.9(5) . . ?
C7 Ta1 P1 107.7(4) . . ?
C6 Ta1 P1 140.7(4) . . ?
C9 Ta1 P1 125.8(4) . . ?
C8 Ta1 P1 101.8(4) . . ?
P2 Ta1 P1 47.82(13) . . ?
P3 Ta1 P1 71.59(12) . . ?
P4 Ta1 P1 48.21(11) . . ?
C3 Ta2 C3 89.8(10) . 6 ?
C3 Ta2 C21 75.7(5) . . ?
C3 Ta2 C21 100.0(6) 6 . ?
C3 Ta2 C21 100.0(6) . 6 ?
C3 Ta2 C21 75.7(5) 6 6 ?
C21 Ta2 C21 34.6(8) . 6 ?
C3 Ta2 C20 123.7(5) . . ?
C3 Ta2 C20 123.7(5) 6 . ?
C21 Ta2 C20 56.6(6) . . ?
C21 Ta2 C20 56.6(6) 6 . ?
C3 Ta2 C19 89.1(6) . . ?
C3 Ta2 C19 132.1(5) 6 . ?
C21 Ta2 C19 34.1(5) . . ?
C21 Ta2 C19 57.4(5) 6 . ?
C20 Ta2 C19 34.6(5) . . ?
C3 Ta2 C19 132.1(5) . 6 ?
C3 Ta2 C19 89.1(6) 6 6 ?
C21 Ta2 C19 57.4(5) . 6 ?
C21 Ta2 C19 34.1(5) 6 6 ?
C20 Ta2 C19 34.6(5) . 6 ?
C19 Ta2 C19 58.1(8) . 6 ?
C3 Ta2 P5 123.0(4) . . ?
C3 Ta2 P5 123.0(4) 6 . ?
C21 Ta2 P5 130.6(4) . . ?
C21 Ta2 P5 130.6(4) 6 . ?
C20 Ta2 P5 78.1(5) . . ?
C19 Ta2 P5 96.9(4) . . ?
C19 Ta2 P5 96.9(4) 6 . ?
C3 Ta2 P6 123.9(4) . 6 ?
C3 Ta2 P6 74.9(4) 6 6 ?
C21 Ta2 P6 159.1(4) . 6 ?
C21 Ta2 P6 126.1(4) 6 6 ?
C20 Ta2 P6 108.9(4) . 6 ?
C19 Ta2 P6 140.2(4) . 6 ?
C19 Ta2 P6 101.9(4) 6 6 ?
P5 Ta2 P6 48.25(12) . 6 ?
C3 Ta2 P6 74.9(4) . . ?
C3 Ta2 P6 123.9(4) 6 . ?
C21 Ta2 P6 126.1(4) . . ?
C21 Ta2 P6 159.1(4) 6 . ?
C20 Ta2 P6 108.9(4) . . ?
C19 Ta2 P6 101.9(4) . . ?
C19 Ta2 P6 140.2(4) 6 . ?
P5 Ta2 P6 48.25(12) . . ?
P6 Ta2 P6 70.75(17) 6 . ?
C3 Ta2 P7 76.2(4) . . ?
C3 Ta2 P7 76.2(4) 6 . ?
C21 Ta2 P7 151.7(4) . . ?
C21 Ta2 P7 151.7(4) 6 . ?
C20 Ta2 P7 148.0(5) . . ?
C19 Ta2 P7 148.7(4) . . ?
C19 Ta2 P7 148.7(4) 6 . ?
P5 Ta2 P7 69.85(17) . . ?
P6 Ta2 P7 47.84(12) 6 . ?
P6 Ta2 P7 47.85(12) . . ?
C5 Ta3 C4 94.3(7) . . ?
C5 Ta3 C27 120.6(6) . . ?
C4 Ta3 C27 121.5(6) . . ?
C5 Ta3 C28 85.5(6) . . ?
C4 Ta3 C28 131.2(7) . . ?
C27 Ta3 C28 35.1(5) . . ?
C5 Ta3 C29 73.5(6) . . ?
C4 Ta3 C29 99.4(7) . . ?
C27 Ta3 C29 56.4(5) . . ?
C28 Ta3 C29 34.1(6) . . ?
C5 Ta3 C30 98.3(5) . . ?
C4 Ta3 C30 73.9(7) . . ?
C27 Ta3 C30 57.1(6) . . ?
C28 Ta3 C30 58.0(6) . . ?
C29 Ta3 C30 34.5(5) . . ?
C5 Ta3 C26 130.2(5) . . ?
C4 Ta3 C26 87.2(7) . . ?
C27 Ta3 C26 34.3(6) . . ?
C28 Ta3 C26 58.4(6) . . ?
C29 Ta3 C26 57.2(5) . . ?
C30 Ta3 C26 34.9(5) . . ?
C5 Ta3 P8 122.5(4) . . ?
C4 Ta3 P8 120.3(6) . . ?
C27 Ta3 P8 80.5(4) . . ?
C28 Ta3 P8 99.5(4) . . ?
C29 Ta3 P8 133.0(4) . . ?
C30 Ta3 P8 132.8(4) . . ?
C26 Ta3 P8 98.2(4) . . ?
C5 Ta3 P10 75.6(4) . . ?
C4 Ta3 P10 78.8(5) . . ?
C27 Ta3 P10 149.5(4) . . ?
C28 Ta3 P10 146.1(4) . . ?
C29 Ta3 P10 148.9(3) . . ?
C30 Ta3 P10 151.5(5) . . ?
C26 Ta3 P10 151.9(4) . . ?
P8 Ta3 P10 69.15(11) . . ?
C5 Ta3 P9 123.5(5) . . ?
C4 Ta3 P9 72.9(5) . . ?
C27 Ta3 P9 112.2(4) . . ?
C28 Ta3 P9 143.7(4) . . ?
C29 Ta3 P9 161.1(4) . . ?
C30 Ta3 P9 127.5(4) . . ?
C26 Ta3 P9 104.5(4) . . ?
P8 Ta3 P9 48.11(12) . . ?
P10 Ta3 P9 48.12(11) . . ?
C5 Ta3 P11 74.4(4) . . ?
C4 Ta3 P11 127.0(5) . . ?
C27 Ta3 P11 107.9(4) . . ?
C28 Ta3 P11 99.9(4) . . ?
C29 Ta3 P11 124.5(4) . . ?
C30 Ta3 P11 157.7(4) . . ?
C26 Ta3 P11 139.3(4) . . ?
P8 Ta3 P11 48.22(10) . . ?
P10 Ta3 P11 48.19(13) . . ?
P9 Ta3 P11 71.79(12) . . ?
P2 P1 P4 87.7(2) . . ?
P2 P1 Cu1 100.4(2) . . ?
P4 P1 Cu1 122.4(2) . . ?
P2 P1 Ta1 63.93(14) . . ?
P4 P1 Ta1 65.01(14) . . ?
Cu1 P1 Ta1 163.4(2) . . ?
P1 P2 P3 93.0(2) . . ?
P1 P2 Cu2 126.7(2) . . ?
P3 P2 Cu2 131.5(2) . . ?
P1 P2 Ta1 68.25(16) . . ?
P3 P2 Ta1 66.78(15) . . ?
Cu2 P2 Ta1 147.36(19) . . ?
P2 P3 P4 87.8(2) . . ?
P2 P3 Cu3 124.3(2) . . ?
P4 P3 Cu3 128.5(2) . . ?
P2 P3 Ta1 64.72(15) . . ?
P4 P3 Ta1 66.00(15) . . ?
Cu3 P3 Ta1 159.6(2) . . ?
P3 P4 P1 91.5(2) . . ?
P3 P4 Cu4 128.0(2) . . ?
P1 P4 Cu4 134.9(2) . . ?
P3 P4 Ta1 65.57(15) . . ?
P1 P4 Ta1 66.79(15) . . ?
Cu4 P4 Ta1 143.61(19) . . ?
P6 P5 P6 90.6(3) 6 . ?
P6 P5 Cu3 132.43(16) 6 . ?
P6 P5 Cu3 132.42(16) . . ?
P6 P5 Ta2 66.33(17) 6 . ?
P6 P5 Ta2 66.33(17) . . ?
Cu3 P5 Ta2 141.3(2) . . ?
P5 P6 P7 89.9(2) . . ?
P5 P6 Cu4 126.6(2) . . ?
P7 P6 Cu4 127.6(2) . . ?
P5 P6 Ta2 65.42(16) . . ?
P7 P6 Ta2 67.79(16) . . ?
Cu4 P6 Ta2 155.55(18) . . ?
P6 P7 P6 89.5(3) 6 . ?
P6 P7 Cu5 128.48(17) 6 . ?
P6 P7 Cu5 128.48(17) . . ?
P6 P7 Ta2 64.36(16) 6 . ?
P6 P7 Ta2 64.36(16) . . ?
Cu5 P7 Ta2 156.4(3) . . ?
P9 P8 P11 93.6(2) . . ?
P9 P8 Cu4 132.1(2) . . ?
P11 P8 Cu4 128.1(2) . . ?
P9 P8 Ta3 67.78(15) . . ?
P11 P8 Ta3 67.88(15) . . ?
Cu4 P8 Ta3 143.25(17) . . ?
P8 P9 P10 87.3(2) . . ?
P8 P9 Cu5 125.4(2) . . ?
P10 P9 Cu5 136.3(2) . . ?
P8 P9 Ta3 64.10(15) . . ?
P10 P9 Ta3 65.72(15) . . ?
Cu5 P9 Ta3 150.28(17) . . ?
P9 P10 P11 92.14(19) . . ?
P9 P10 Cu1 131.3(2) . 2_755 ?
P11 P10 Cu1 136.4(2) . 2_755 ?
P9 P10 Ta3 66.16(14) . . ?
P11 P10 Ta3 66.29(15) . . ?
Cu1 P10 Ta3 128.95(19) 2_755 . ?
P8 P11 P10 87.0(2) . . ?
P8 P11 Ta3 63.90(14) . . ?
P10 P11 Ta3 65.52(15) . . ?
O1 C1 Ta1 177.4(17) . . ?
O2 C2 Ta1 179.0(15) . . ?
O3 C3 Ta2 176.7(13) . . ?
O4 C4 Ta3 179.0(19) . . ?
O5 C5 Ta3 178.3(14) . . ?
C10 C6 C7 106.2(15) . . ?
C10 C6 C11 130.1(15) . . ?
C7 C6 C11 123.0(15) . . ?
C10 C6 Ta1 71.1(10) . . ?
C7 C6 Ta1 71.8(9) . . ?
C11 C6 Ta1 129.4(11) . . ?
C8 C7 C6 105.9(15) . . ?
C8 C7 Ta1 73.1(9) . . ?
C6 C7 Ta1 72.5(9) . . ?
C9 C8 C7 108.0(15) . . ?
C9 C8 C15 127.6(16) . . ?
C7 C8 C15 123.0(17) . . ?
C9 C8 Ta1 73.0(9) . . ?
C7 C8 Ta1 72.0(9) . . ?
C15 C8 Ta1 131.3(11) . . ?
C10 C9 C8 109.3(15) . . ?
C10 C9 Ta1 71.4(9) . . ?
C8 C9 Ta1 73.3(8) . . ?
C9 C10 C6 110.5(16) . . ?
C9 C10 Ta1 75.2(9) . . ?
C6 C10 Ta1 74.7(9) . . ?
C14 C11 C13 105.8(16) . . ?
C14 C11 C12 112.2(15) . . ?
C13 C11 C12 109.2(17) . . ?
C14 C11 C6 104.9(15) . . ?
C13 C11 C6 114.6(14) . . ?
C12 C11 C6 110.0(15) . . ?
C18 C15 C8 116(3) . . ?
C16A C15 C8 116(2) . . ?
C18 C15 C17 107(4) . . ?
C8 C15 C17 114(4) . . ?
C16A C15 C17A 113(3) . . ?
C8 C15 C17A 106(2) . . ?
C18 C15 C16 108(3) . . ?
C8 C15 C16 108(2) . . ?
C17 C15 C16 104(4) . . ?
C16A C15 C18A 107(3) . . ?
C8 C15 C18A 110(2) . . ?
C17A C15 C18A 105(3) . . ?
C21 C19 C22 128.2(15) . . ?
C21 C19 C20 104.9(16) . . ?
C22 C19 C20 126.2(16) . . ?
C21 C19 Ta2 70.7(9) . . ?
C22 C19 Ta2 130.1(10) . . ?
C20 C19 Ta2 70.9(10) . . ?
C19 C20 C19 111(2) . 6 ?
C19 C20 Ta2 74.5(11) . . ?
C19 C20 Ta2 74.5(11) 6 . ?
C19 C21 C21 109.6(10) . 6 ?
C19 C21 Ta2 75.2(8) . . ?
C21 C21 Ta2 72.7(4) 6 . ?
C19 C22 C25 117.0(14) . . ?
C19 C22 C24 105.4(15) . . ?
C25 C22 C24 105.9(16) . . ?
C19 C22 C23 112.6(16) . . ?
C25 C22 C23 108.7(16) . . ?
C24 C22 C23 106.4(14) . . ?
C32 C26 C27 118(2) . . ?
C32 C26 C30 132(2) . . ?
C27 C26 C30 106.5(13) . . ?
C27 C26 C32A 131(2) . . ?
C30 C26 C32A 122(2) . . ?
C32 C26 Ta3 137.1(18) . . ?
C27 C26 Ta3 71.5(7) . . ?
C30 C26 Ta3 72.5(7) . . ?
C32A C26 Ta3 123.7(17) . . ?
C26 C27 C28 110.6(14) . . ?
C26 C27 Ta3 74.2(9) . . ?
C28 C27 Ta3 72.8(9) . . ?
C29 C28 C27 105.3(15) . . ?
C29 C28 C35 126.4(15) . . ?
C27 C28 C35 125.6(15) . . ?
C29 C28 Ta3 73.4(10) . . ?
C27 C28 Ta3 72.1(10) . . ?
C35 C28 Ta3 133.5(12) . . ?
C28 C29 C30 110.8(14) . . ?
C28 C29 Ta3 72.5(9) . . ?
C30 C29 Ta3 73.3(9) . . ?
C29 C30 C26 106.7(15) . . ?
C29 C30 Ta3 72.2(8) . . ?
C26 C30 Ta3 72.6(7) . . ?
C26 C32 C34 114(3) . . ?
C26 C32 C33 107(3) . . ?
C34 C32 C33 108(3) . . ?
C26 C32 C31 117(2) . . ?
C34 C32 C31 108(3) . . ?
C33 C32 C31 102(3) . . ?
C31 C32A C34A 116(3) . . ?
C31 C32A C26 108(3) . . ?
C34A C32A C26 103(3) . . ?
C31 C32A C33A 109(3) . . ?
C34A C32A C33A 106(4) . . ?
C26 C32A C33A 116(3) . . ?
C36A C35 C28 122(4) . . ?
C28 C35 C37 113(2) . . ?
C28 C35 C36 111(2) . . ?
C37 C35 C36 109(3) . . ?
C28 C35 C38 111.7(19) . . ?
C37 C35 C38 110(2) . . ?
C36 C35 C38 102(3) . . ?
C36A C35 C38A 111(4) . . ?
C28 C35 C38A 111(2) . . ?
C36A C35 C37A 102(5) . . ?
C28 C35 C37A 98(3) . . ?
C38A C35 C37A 110(3) . . ?
N1S C11S C12S 167(7) . . ?
N2S C21S C22S 171(10) . . ?
N32S C31S C32S 124(7) . . ?
N31S C33S C34S 161(10) . . ?
C41S N4S C41S 54(10) 2_654 . ?
C41S C41S N4S 63(5) 2_654 . ?
C41S C41S C42S 121(10) 2_654 . ?
N4S C41S C42S 160(10) . . ?
C41S C41S C42S 33(6) 2_654 2_654 ?
N4S C41S C42S 94(7) . 2_654 ?
C42S C41S C42S 96(10) . 2_654 ?
N62S C63S C64S 161(10) . . ?
N6S C61S C62S 125(10) . . ?

loop_
_geom_bond_atom_site_label_1
_geom_bond_atom_site_label_2
_geom_bond_distance
_geom_bond_site_symmetry_2
_geom_bond_publ_flag
Cu1 P10 2.251(4) 2_755 ?
Cu1 P1 2.436(5) . ?
Cu1 I1 2.592(3) . ?
Cu1 I6 2.673(3) . ?
Cu1 Cu1 2.888(5) 6 ?
Cu2 P2 2.274(4) . ?
Cu2 P2 2.274(4) 6 ?
Cu2 I2 2.512(4) 6 ?
Cu2 I2 2.512(4) . ?
Cu2 I6 2.705(4) . ?
Cu3 P5 2.303(6) . ?
Cu3 P3 2.332(4) . ?
Cu3 P3 2.333(4) 6 ?
Cu3 I3 2.538(3) . ?
Cu4 P8 2.287(4) . ?
Cu4 P6 2.299(5) . ?
Cu4 P4 2.307(4) . ?
Cu4 I4 2.526(2) . ?
Cu5 P9 2.352(4) 6 ?
Cu5 P9 2.352(4) . ?
Cu5 P7 2.378(6) . ?
Cu5 I5 2.539(4) . ?
I2 I2 0.30(2) 6 ?
Ta1 C1 2.103(18) . ?
Ta1 C2 2.112(17) . ?
Ta1 C10 2.354(16) . ?
Ta1 C7 2.390(16) . ?
Ta1 C6 2.400(16) . ?
Ta1 C9 2.401(14) . ?
Ta1 C8 2.404(15) . ?
Ta1 P2 2.592(4) . ?
Ta1 P3 2.635(4) . ?
Ta1 P4 2.644(4) . ?
Ta1 P1 2.681(4) . ?
Ta2 C3 2.12(2) . ?
Ta2 C3 2.115(19) 6 ?
Ta2 C21 2.403(12) . ?
Ta2 C21 2.403(12) 6 ?
Ta2 C20 2.41(2) . ?
Ta2 C19 2.463(17) . ?
Ta2 C19 2.463(17) 6 ?
Ta2 P5 2.609(5) . ?
Ta2 P6 2.627(4) 6 ?
Ta2 P6 2.627(4) . ?
Ta2 P7 2.698(5) . ?
Ta3 C5 2.101(17) . ?
Ta3 C4 2.11(2) . ?
Ta3 C27 2.392(15) . ?
Ta3 C28 2.400(17) . ?
Ta3 C29 2.411(16) . ?
Ta3 C30 2.425(13) . ?
Ta3 C26 2.427(13) . ?
Ta3 P8 2.589(4) . ?
Ta3 P10 2.655(4) . ?
Ta3 P9 2.665(4) . ?
Ta3 P11 2.671(4) . ?
P1 P2 2.139(6) . ?
P1 P4 2.175(5) . ?
P2 P3 2.147(5) . ?
P3 P4 2.165(6) . ?
P5 P6 2.140(6) 6 ?
P5 P6 2.140(6) . ?
P6 P7 2.160(6) . ?
P8 P9 2.143(6) . ?
P8 P11 2.150(5) . ?
P9 P10 2.169(5) . ?
P10 P11 2.175(6) . ?
C1 O1 1.116(19) . ?
C2 O2 1.113(18) . ?
C3 O3 1.10(2) . ?
C4 O4 1.10(2) . ?
C5 O5 1.142(18) . ?
C6 C10 1.40(2) . ?
C6 C7 1.47(2) . ?
C6 C11 1.56(2) . ?
C7 C8 1.44(2) . ?
C8 C9 1.39(2) . ?
C8 C15 1.50(2) . ?
C9 C10 1.37(2) . ?
C11 C14 1.51(3) . ?
C11 C13 1.52(2) . ?
C11 C12 1.54(2) . ?
C15 C18 1.39(6) . ?
C15 C16A 1.47(5) . ?
C15 C17 1.52(8) . ?
C15 C17A 1.52(4) . ?
C15 C16 1.54(5) . ?
C15 C18A 1.60(5) . ?
C19 C21 1.43(2) . ?
C19 C22 1.45(3) . ?
C19 C20 1.45(2) . ?
C21 C21 1.43(4) 6 ?
C22 C25 1.53(2) . ?
C22 C24 1.53(2) . ?
C22 C23 1.58(3) . ?
C26 C32 1.41(4) . ?
C26 C27 1.42(2) . ?
C26 C30 1.45(2) . ?
C26 C32A 1.63(4) . ?
C27 C28 1.44(2) . ?
C28 C29 1.41(2) . ?
C28 C35 1.48(3) . ?
C29 C30 1.43(2) . ?
C31 C32A 1.47(4) . ?
C31 C32 1.53(4) . ?
C32 C34 1.49(5) . ?
C32 C33 1.50(5) . ?
C32A C34A 1.50(6) . ?
C32A C33A 1.66(7) . ?
C35 C36A 1.46(9) . ?
C35 C37 1.52(4) . ?
C35 C36 1.55(5) . ?
C35 C38 1.58(4) . ?
C35 C38A 1.59(4) . ?
C35 C37A 1.64(7) . ?
N1S C11S 0.92(6) . ?
C11S C12S 1.51(2) . ?
N2S C21S 0.79(15) . ?
C21S C22S 1.54(2) . ?
N32S C31S 1.05(8) . ?
C31S C32S 1.54(2) . ?
N31S C33S 0.67(10) . ?
C33S C34S 1.53(2) . ?
N4S C41S 1.09(3) 2_654 ?
N4S C41S 1.09(3) . ?
C41S C41S 0.99(18) 2_654 ?
C41S C42S 1.27(15) . ?
C41S C42S 1.98(17) 2_654 ?
N62S C63S 1.11(16) . ?
C64S C63S 1.42(16) . ?
N6S C61S 0.94(15) . ?
C61S C62S 1.32(15) . ?

loop_
_exptl_oxdiff_crystal_face_indexfrac_h
_exptl_oxdiff_crystal_face_indexfrac_k
_exptl_oxdiff_crystal_face_indexfrac_l
_exptl_oxdiff_crystal_face_x
_exptl_oxdiff_crystal_face_y
_exptl_oxdiff_crystal_face_z
0.0017 0.9953 0.9965 -0.0824 -0.0028 -0.0010
-0.5027 0.0024 -0.4988 0.0234 -0.0334 -0.0256
1.0029 0.0023 0.0040 -0.0054 0.0728 0.0108
-1.0029 -0.0023 -0.0040 0.0054 -0.0728 -0.0108
-0.5003 -0.0047 0.4948 -0.0180 -0.0393 0.0149
-0.0017 -0.9953 -0.9965 0.0824 0.0028 0.0010
0.5003 0.0047 -0.4948 0.0180 0.0393 -0.0149
0.0030 -1.0095 0.9906 -0.0002 -0.0090 0.0820
1.0036 -1.0001 0.0011 0.0357 0.0696 0.0523
-0.0030 1.0095 -0.9906 0.0002 0.0090 -0.0820
